data_7104996
loop_
_publ_author_name
'Takamizawa, Satoshi'
'Takasaki, Yuichi'
'Miyake, Ryosuke'

_publ_section_title
;
 Host-guest transformational correlations for a gas inclusion
 co-crystal on changing gas pressure and temperature.
;
_journal_issue 43
_journal_name_full 'Chemical communications (Cambridge, England)'
_journal_page_first 6625
_journal_page_last 6627
_journal_paper_doi 10.1039/b914922h
_journal_year 2009
_chemical_formula_moiety 'C32 H24 Cu2 N2 O8, 2.04 (C O2)'
_chemical_formula_sum 'C34.04 H24 Cu2 N2 O12.09'
_chemical_formula_weight 781.94
_chemical_name_systematic
;
?
;
_space_group_IT_number 2
_symmetry_cell_setting triclinic
_symmetry_space_group_name_Hall '-P 1'
_symmetry_space_group_name_H-M 'P -1'
_atom_sites_solution_hydrogens geom
_atom_sites_solution_primary direct
_atom_sites_solution_secondary difmap
_audit_creation_method SHELXL-97
_cell_angle_alpha 71.718(5)
_cell_angle_beta 65.541(4)
_cell_angle_gamma 63.159(5)
_cell_formula_units_Z 1
_cell_length_a 9.691(2)
_cell_length_b 10.373(2)
_cell_length_c 10.850(3)
_cell_measurement_reflns_used 806
_cell_measurement_temperature 373
_cell_measurement_theta_max 20.82
_cell_measurement_theta_min 2.23
_cell_volume 875.0(3)
_computing_cell_refinement 'Bruker SMART'
_computing_data_collection 'Bruker SMART'
_computing_data_reduction 'Bruker SAINT'
_computing_molecular_graphics 'Bruker SHELXTL'
_computing_publication_material 'Bruker SHELXTL'
_computing_structure_refinement 'SHELXL-97 (Sheldrick, 1997)'
_computing_structure_solution 'SHELXS-97 (Sheldrick, 1990)'
_diffrn_ambient_temperature 373
_diffrn_detector_area_resol_mean 8.366
_diffrn_measured_fraction_theta_full 0.995
_diffrn_measured_fraction_theta_max 0.995
_diffrn_measurement_device_type 'CCD area detector'
_diffrn_measurement_method 'phi and omega scans'
_diffrn_radiation_monochromator graphite
_diffrn_radiation_source 'fine-focus sealed tube'
_diffrn_radiation_type MoK\a
_diffrn_radiation_wavelength 0.71073
_diffrn_reflns_av_R_equivalents 0.0616
_diffrn_reflns_av_sigmaI/netI 0.1609
_diffrn_reflns_limit_h_max 12
_diffrn_reflns_limit_h_min -12
_diffrn_reflns_limit_k_max 7
_diffrn_reflns_limit_k_min -13
_diffrn_reflns_limit_l_max 13
_diffrn_reflns_limit_l_min -13
_diffrn_reflns_number 5788
_diffrn_reflns_theta_full 26.73
_diffrn_reflns_theta_max 26.73
_diffrn_reflns_theta_min 2.65
_exptl_absorpt_coefficient_mu 1.280
_exptl_absorpt_correction_T_max 0.9388
_exptl_absorpt_correction_T_min 0.7001
_exptl_absorpt_correction_type empirical
_exptl_absorpt_process_details
;
SADABS; sheldrick, 1996
;
_exptl_crystal_colour blue
_exptl_crystal_density_diffrn 1.484
_exptl_crystal_density_method 'not measured'
_exptl_crystal_description plate
_exptl_crystal_F_000 396
_exptl_crystal_size_max 0.30
_exptl_crystal_size_mid 0.30
_exptl_crystal_size_min 0.05
_refine_diff_density_max 0.865
_refine_diff_density_min -0.939
_refine_diff_density_rms 0.101
_refine_ls_extinction_method none
_refine_ls_goodness_of_fit_ref 0.885
_refine_ls_hydrogen_treatment constr
_refine_ls_matrix_type full
_refine_ls_number_parameters 247
_refine_ls_number_reflns 3697
_refine_ls_number_restraints 102
_refine_ls_restrained_S_all 0.877
_refine_ls_R_factor_all 0.1660
_refine_ls_R_factor_gt 0.0732
_refine_ls_shift/su_max 0.000
_refine_ls_shift/su_mean 0.000
_refine_ls_structure_factor_coef Fsqd
_refine_ls_weighting_details 'calc w=1/[\s^2^(Fo^2^)+(0.0959P)^2^+0.0000P] where P=(Fo^2^+2Fc^2^)/3'
_refine_ls_weighting_scheme calc
_refine_ls_wR_factor_gt 0.1680
_refine_ls_wR_factor_ref 0.2012
_reflns_number_gt 1652
_reflns_number_total 3697
_reflns_threshold_expression >2sigma(I)
_cod_data_source_file b914922h.txt
_cod_data_source_block 81119t2_1b_373K
_cod_depositor_comments
;
The following automatic conversions were performed:
'_symmetry_cell_setting' value 'Triclinic' changed to 'triclinic'
according to '/home/saulius/struct/CIF-dictionaries/cif_core.dic'
dictionary named 'cif_core.dic' version 2.4.1 from 2010-06-29.

Automatic conversion script
Id: cif_fix_enum 1527 2010-12-29 10:47:43Z saulius 
;
_cod_original_sg_symbol_H-M P-1
_cod_database_code 7104996

loop_
_symmetry_equiv_pos_as_xyz
'x, y, z'
'-x, -y, -z'

loop_
_atom_site_label
_atom_site_type_symbol
_atom_site_fract_x
_atom_site_fract_y
_atom_site_fract_z
_atom_site_U_iso_or_equiv
_atom_site_adp_type
_atom_site_occupancy
_atom_site_symmetry_multiplicity
_atom_site_calc_flag
_atom_site_refinement_flags
_atom_site_disorder_assembly
_atom_site_disorder_group
O2SB O 0.528(6) 0.523(6) 1.047(5) 0.282(17) Uani 0.311(16) 1 d PDU . 1
C1SB C 0.605(7) 0.596(7) 0.995(8) 0.282(16) Uani 0.311(16) 1 d PDU . 1
O1SB O 0.706(7) 0.644(6) 0.928(5) 0.270(17) Uani 0.311(16) 1 d PDU . 1
C1SA C 0.598(10) 0.624(5) 0.985(5) 0.282(16) Uani 0.41(2) 1 d PDU A 2
O2SA O 0.630(6) 0.571(4) 1.086(3) 0.265(17) Uani 0.41(2) 1 d PDU A 2
O1SA O 0.578(5) 0.632(4) 0.884(3) 0.269(18) Uani 0.41(2) 1 d PDU A 2
O3S O 0.525(3) 0.885(2) 0.988(2) 0.254(15) Uani 0.61(2) 1 d PU . .
C2S C 0.5000 1.0000 1.0000 0.234(18) Uani 0.61(2) 2 d SPU . .
C8 C 1.0408(8) 0.6275(8) 0.2537(8) 0.060(2) Uani 1 1 d . . .
C9 C 1.0622(7) 0.7033(6) 0.1099(5) 0.068(2) Uani 1 1 d G . .
C14 C 0.9738(7) 0.7018(8) 0.0374(7) 0.107(3) Uani 1 1 d G . .
H14 H 0.9018 0.6527 0.0787 0.128 Uiso 1 1 calc R . .
C13 C 0.9928(9) 0.7738(9) -0.0969(7) 0.126(4) Uani 1 1 d G . .
H13 H 0.9336 0.7729 -0.1454 0.151 Uiso 1 1 calc R . .
C12 C 1.1002(10) 0.8472(8) -0.1585(5) 0.120(4) Uani 1 1 d G . .
H12 H 1.1129 0.8954 -0.2484 0.144 Uiso 1 1 calc R . .
C11 C 1.1887(9) 0.8487(7) -0.0860(7) 0.123(4) Uani 1 1 d G . .
H11 H 1.2606 0.8978 -0.1273 0.148 Uiso 1 1 calc R . .
C10 C 1.1697(7) 0.7767(7) 0.0482(7) 0.094(3) Uani 1 1 d G . .
H10 H 1.2289 0.7777 0.0967 0.113 Uiso 1 1 calc R . .
C1 C 0.8348(8) 0.7499(8) 0.5768(7) 0.0550(19) Uani 1 1 d . . .
C2 C 0.7340(6) 0.8962(5) 0.6167(5) 0.059(2) Uani 1 1 d G . .
C7 C 0.8078(5) 0.9774(6) 0.6289(6) 0.070(2) Uani 1 1 d G . .
H7 H 0.9201 0.9394 0.6118 0.084 Uiso 1 1 calc R . .
C6 C 0.7138(9) 1.1156(6) 0.6666(6) 0.092(3) Uani 1 1 d G . .
H6 H 0.7632 1.1700 0.6748 0.110 Uiso 1 1 calc R . .
C5 C 0.5460(9) 1.1725(5) 0.6922(6) 0.099(3) Uani 1 1 d G . .
H5 H 0.4831 1.2650 0.7174 0.119 Uiso 1 1 calc R . .
C4 C 0.4722(5) 1.0913(7) 0.6800(6) 0.096(3) Uani 1 1 d G . .
H4 H 0.3600 1.1294 0.6971 0.115 Uiso 1 1 calc R . .
C3 C 0.5662(6) 0.9531(7) 0.6422(6) 0.077(2) Uani 1 1 d G . .
H3 H 0.5169 0.8987 0.6341 0.093 Uiso 1 1 calc R . .
C15 C 0.6406(7) 0.4354(8) 0.4120(7) 0.058(2) Uani 1 1 d . . .
H15 H 0.7380 0.3901 0.3471 0.070 Uiso 1 1 calc R . .
C16 C 0.5017(8) 0.5592(7) 0.5902(7) 0.0514(18) Uani 1 1 d . . .
H16 H 0.4978 0.6038 0.6545 0.062 Uiso 1 1 calc R . .
Cu1 Cu 0.87063(9) 0.48956(10) 0.50285(9) 0.0526(4) Uani 1 1 d . . .
N1 N 0.6453(5) 0.4924(6) 0.5035(6) 0.0479(14) Uani 1 1 d . . .
O4 O 0.9246(6) 0.5842(6) 0.3122(5) 0.0715(15) Uani 1 1 d . . .
O3 O 1.1432(5) 0.6071(6) 0.3085(5) 0.0659(14) Uani 1 1 d . . .
O2 O 0.9857(5) 0.6997(6) 0.5584(5) 0.0697(15) Uani 1 1 d . . .
O1 O 0.7628(5) 0.6818(5) 0.5634(5) 0.0649(14) Uani 1 1 d . . .

loop_
_atom_site_aniso_label
_atom_site_aniso_U_11
_atom_site_aniso_U_22
_atom_site_aniso_U_33
_atom_site_aniso_U_23
_atom_site_aniso_U_13
_atom_site_aniso_U_12
O2SB 0.32(3) 0.20(2) 0.16(2) -0.023(19) -0.06(2) 0.032(18)
C1SB 0.32(3) 0.20(2) 0.16(2) -0.025(19) -0.06(2) 0.031(17)
O1SB 0.32(3) 0.20(2) 0.16(2) -0.031(19) -0.07(2) 0.017(18)
C1SA 0.32(3) 0.20(2) 0.16(2) -0.024(19) -0.07(2) 0.031(17)
O2SA 0.32(3) 0.20(2) 0.15(2) -0.041(19) -0.07(2) 0.017(17)
O1SA 0.31(3) 0.19(2) 0.14(2) -0.034(19) -0.07(2) 0.041(19)
O3S 0.271(17) 0.262(17) 0.221(16) -0.034(8) -0.078(9) -0.098(9)
C2S 0.249(19) 0.23(2) 0.216(19) -0.035(9) -0.075(10) -0.085(10)
C8 0.050(4) 0.061(5) 0.059(5) -0.015(4) -0.014(4) -0.012(4)
C9 0.059(4) 0.076(6) 0.054(5) -0.010(4) -0.010(4) -0.020(4)
C14 0.104(7) 0.148(10) 0.068(7) 0.009(6) -0.045(6) -0.048(7)
C13 0.130(10) 0.163(12) 0.080(8) 0.004(8) -0.055(7) -0.046(9)
C12 0.111(9) 0.140(11) 0.082(8) -0.001(7) -0.030(7) -0.036(8)
C11 0.145(10) 0.130(11) 0.089(9) 0.005(8) -0.011(8) -0.084(9)
C10 0.101(7) 0.114(9) 0.062(7) -0.001(6) -0.007(5) -0.061(6)
C1 0.053(4) 0.069(6) 0.059(5) -0.005(4) -0.028(4) -0.030(4)
C2 0.058(4) 0.067(6) 0.055(5) -0.004(4) -0.021(4) -0.026(4)
C7 0.086(5) 0.060(6) 0.072(6) -0.010(5) -0.033(5) -0.026(5)
C6 0.124(8) 0.071(8) 0.092(7) -0.006(6) -0.043(7) -0.043(6)
C5 0.122(9) 0.062(7) 0.097(8) -0.011(6) -0.033(7) -0.024(6)
C4 0.079(6) 0.076(8) 0.096(8) -0.008(6) -0.021(6) -0.008(6)
C3 0.068(5) 0.075(7) 0.086(7) -0.017(5) -0.020(5) -0.026(5)
C15 0.031(3) 0.085(6) 0.067(5) -0.047(4) -0.004(3) -0.016(3)
C16 0.050(4) 0.060(5) 0.058(5) -0.018(4) -0.022(4) -0.022(3)
Cu1 0.0311(4) 0.0676(7) 0.0700(7) -0.0112(4) -0.0243(4) -0.0198(4)
N1 0.026(2) 0.061(4) 0.062(4) -0.022(3) -0.012(3) -0.015(2)
O4 0.056(3) 0.099(4) 0.062(4) -0.001(3) -0.023(3) -0.034(3)
O3 0.054(3) 0.089(4) 0.063(4) 0.004(3) -0.027(3) -0.037(3)
O2 0.048(3) 0.080(4) 0.094(4) -0.023(3) -0.031(3) -0.022(3)
O1 0.046(2) 0.066(4) 0.094(4) -0.021(3) -0.027(3) -0.020(2)

loop_
_atom_type_symbol
_atom_type_description
_atom_type_scat_dispersion_real
_atom_type_scat_dispersion_imag
_atom_type_scat_source
C C 0.0033 0.0016 'International Tables Vol C Tables 4.2.6.8 and 6.1.1.4'
H H 0.0000 0.0000 'International Tables Vol C Tables 4.2.6.8 and 6.1.1.4'
N N 0.0061 0.0033 'International Tables Vol C Tables 4.2.6.8 and 6.1.1.4'
O O 0.0106 0.0060 'International Tables Vol C Tables 4.2.6.8 and 6.1.1.4'
Cu Cu 0.3201 1.2651 'International Tables Vol C Tables 4.2.6.8 and 6.1.1.4'

loop_
_geom_angle_atom_site_label_1
_geom_angle_atom_site_label_2
_geom_angle_atom_site_label_3
_geom_angle
_geom_angle_site_symmetry_1
_geom_angle_site_symmetry_3
_geom_angle_publ_flag
C1SB O2SB O2SB 119(7) . 2_667 ?
O1SB C1SB O2SB 165(6) . . ?
O1SA C1SA O2SA 159(4) . . ?
O3S C2S O3S 180.000(7) . 2_677 ?
O4 C8 O3 124.0(7) . . ?
O4 C8 C9 117.6(6) . . ?
O3 C8 C9 118.4(7) . . ?
C14 C9 C10 120.0 . . ?
C14 C9 C8 120.0(5) . . ?
C10 C9 C8 120.0(5) . . ?
C13 C14 C9 120.0 . . ?
C12 C13 C14 120.0 . . ?
C13 C12 C11 120.0 . . ?
C10 C11 C12 120.0 . . ?
C11 C10 C9 120.0 . . ?
O2 C1 O1 123.9(7) . . ?
O2 C1 C2 118.9(5) . . ?
O1 C1 C2 117.2(5) . . ?
C7 C2 C3 120.0 . . ?
C7 C2 C1 119.5(4) . . ?
C3 C2 C1 120.5(4) . . ?
C2 C7 C6 120.0 . . ?
C5 C6 C7 120.0 . . ?
C4 C5 C6 120.0 . . ?
C3 C4 C5 120.0 . . ?
C4 C3 C2 120.0 . . ?
N1 C15 C16 122.5(5) . 2_666 ?
N1 C16 C15 121.9(5) . 2_666 ?
O4 Cu1 O2 89.1(2) . 2_766 ?
O4 Cu1 O3 169.09(18) . 2_766 ?
O2 Cu1 O3 88.8(2) 2_766 2_766 ?
O4 Cu1 O1 89.9(2) . . ?
O2 Cu1 O1 169.47(16) 2_766 . ?
O3 Cu1 O1 90.2(2) 2_766 . ?
O4 Cu1 N1 93.2(2) . . ?
O2 Cu1 N1 97.53(18) 2_766 . ?
O3 Cu1 N1 97.7(2) 2_766 . ?
O1 Cu1 N1 92.99(18) . . ?
O4 Cu1 Cu1 84.39(14) . 2_766 ?
O2 Cu1 Cu1 86.73(13) 2_766 2_766 ?
O3 Cu1 Cu1 84.80(13) 2_766 2_766 ?
O1 Cu1 Cu1 82.75(12) . 2_766 ?
N1 Cu1 Cu1 175.07(16) . 2_766 ?
C16 N1 C15 115.6(5) . . ?
C16 N1 Cu1 121.9(4) . . ?
C15 N1 Cu1 122.4(4) . . ?
C8 O4 Cu1 123.9(5) . . ?
C8 O3 Cu1 122.9(5) . 2_766 ?
C1 O2 Cu1 121.4(4) . 2_766 ?
C1 O1 Cu1 125.2(4) . . ?

loop_
_geom_bond_atom_site_label_1
_geom_bond_atom_site_label_2
_geom_bond_distance
_geom_bond_site_symmetry_2
_geom_bond_publ_flag
O2SB C1SB 1.159(7) . ?
O2SB O2SB 1.60(10) 2_667 ?
C1SB O1SB 1.159(7) . ?
C1SA O1SA 1.163(7) . ?
C1SA O2SA 1.163(7) . ?
O3S C2S 1.15(2) . ?
C2S O3S 1.15(2) 2_677 ?
C8 O4 1.248(8) . ?
C8 O3 1.266(7) . ?
C8 C9 1.485(9) . ?
C9 C14 1.3900 . ?
C9 C10 1.3900 . ?
C14 C13 1.3900 . ?
C13 C12 1.3900 . ?
C12 C11 1.3900 . ?
C11 C10 1.3900 . ?
C1 O2 1.259(7) . ?
C1 O1 1.265(7) . ?
C1 C2 1.472(8) . ?
C2 C7 1.3900 . ?
C2 C3 1.3900 . ?
C7 C6 1.3900 . ?
C6 C5 1.3900 . ?
C5 C4 1.3900 . ?
C4 C3 1.3900 . ?
C15 N1 1.329(7) . ?
C15 C16 1.365(8) 2_666 ?
C16 N1 1.325(7) . ?
C16 C15 1.365(8) 2_666 ?
Cu1 O4 1.952(5) . ?
Cu1 O2 1.954(5) 2_766 ?
Cu1 O3 1.955(5) 2_766 ?
Cu1 O1 1.968(5) . ?
Cu1 N1 2.168(4) . ?
Cu1 Cu1 2.5871(14) 2_766 ?
O3 Cu1 1.955(5) 2_766 ?
O2 Cu1 1.954(5) 2_766 ?

loop_
_geom_torsion_atom_site_label_1
_geom_torsion_atom_site_label_2
_geom_torsion_atom_site_label_3
_geom_torsion_atom_site_label_4
_geom_torsion
_geom_torsion_site_symmetry_1
_geom_torsion_site_symmetry_2
_geom_torsion_site_symmetry_3
_geom_torsion_site_symmetry_4
_geom_torsion_publ_flag
O2SB O2SB C1SB O1SB -60(47) 2_667 . . . ?
O4 C8 C9 C14 -11.1(8) . . . . ?
O3 C8 C9 C14 167.1(5) . . . . ?
O4 C8 C9 C10 168.3(5) . . . . ?
O3 C8 C9 C10 -13.5(8) . . . . ?
C10 C9 C14 C13 0.0 . . . . ?
C8 C9 C14 C13 179.5(6) . . . . ?
C9 C14 C13 C12 0.0 . . . . ?
C14 C13 C12 C11 0.0 . . . . ?
C13 C12 C11 C10 0.0 . . . . ?
C12 C11 C10 C9 0.0 . . . . ?
C14 C9 C10 C11 0.0 . . . . ?
C8 C9 C10 C11 -179.5(6) . . . . ?
O2 C1 C2 C7 2.1(8) . . . . ?
O1 C1 C2 C7 -178.2(5) . . . . ?
O2 C1 C2 C3 -177.9(5) . . . . ?
O1 C1 C2 C3 1.9(8) . . . . ?
C3 C2 C7 C6 0.0 . . . . ?
C1 C2 C7 C6 -180.0(5) . . . . ?
C2 C7 C6 C5 0.0 . . . . ?
C7 C6 C5 C4 0.0 . . . . ?
C6 C5 C4 C3 0.0 . . . . ?
C5 C4 C3 C2 0.0 . . . . ?
C7 C2 C3 C4 0.0 . . . . ?
C1 C2 C3 C4 180.0(5) . . . . ?
C15 C16 N1 C15 2.0(12) 2_666 . . . ?
C15 C16 N1 Cu1 178.1(5) 2_666 . . . ?
C16 C15 N1 C16 -2.0(12) 2_666 . . . ?
C16 C15 N1 Cu1 -178.1(5) 2_666 . . . ?
O4 Cu1 N1 C16 -121.2(6) . . . . ?
O2 Cu1 N1 C16 149.3(6) 2_766 . . . ?
O3 Cu1 N1 C16 59.5(6) 2_766 . . . ?
O1 Cu1 N1 C16 -31.1(6) . . . . ?
Cu1 Cu1 N1 C16 -61(2) 2_766 . . . ?
O4 Cu1 N1 C15 54.6(6) . . . . ?
O2 Cu1 N1 C15 -34.9(6) 2_766 . . . ?
O3 Cu1 N1 C15 -124.8(6) 2_766 . . . ?
O1 Cu1 N1 C15 144.7(6) . . . . ?
Cu1 Cu1 N1 C15 114.7(17) 2_766 . . . ?
O3 C8 O4 Cu1 4.5(10) . . . . ?
C9 C8 O4 Cu1 -177.5(4) . . . . ?
O2 Cu1 O4 C8 -90.2(6) 2_766 . . . ?
O3 Cu1 O4 C8 -11.0(15) 2_766 . . . ?
O1 Cu1 O4 C8 79.3(6) . . . . ?
N1 Cu1 O4 C8 172.3(6) . . . . ?
Cu1 Cu1 O4 C8 -3.4(6) 2_766 . . . ?
O4 C8 O3 Cu1 -2.4(10) . . . 2_766 ?
C9 C8 O3 Cu1 179.5(4) . . . 2_766 ?
O1 C1 O2 Cu1 3.1(10) . . . 2_766 ?
C2 C1 O2 Cu1 -177.2(4) . . . 2_766 ?
O2 C1 O1 Cu1 -3.2(10) . . . . ?
C2 C1 O1 Cu1 177.0(4) . . . . ?
O4 Cu1 O1 C1 -82.8(6) . . . . ?
O2 Cu1 O1 C1 1.8(16) 2_766 . . . ?
O3 Cu1 O1 C1 86.3(6) 2_766 . . . ?
N1 Cu1 O1 C1 -176.0(6) . . . . ?
Cu1 Cu1 O1 C1 1.6(6) 2_766 . . . ?
